data_4132729
loop_
_publ_author_name
'Carmona, Jos\'e A'
'Hornillos, Valent\'in'
'Ram\'irez-L\'opez, Pedro'
'Ros, Abel'
'Iglesias-Sig\"uenza, Javier'
'G\'omez-Bengoa, Enrique'
'Fern\'andez, Rosario'
'Lassaletta, Jos\'e M'

_publ_section_title
;
 Dynamic Kinetic Asymmetric Heck Reaction for the Simultaneous Generation
 of Central and Axial Chirality.
;
_journal_issue 35
_journal_name_full 'Journal of the American Chemical Society'
_journal_page_first 11067
_journal_page_last 11075
_journal_paper_doi 10.1021/jacs.8b05819
_journal_volume 140
_journal_year 2018
_chemical_formula_sum 'C65 H49 F0 N O0.5 P2 Pd S0'
_chemical_formula_weight 1020.39
_space_group_IT_number 1
_space_group_name_Hall 'P 1'
_space_group_name_H-M_alt 'P 1'
_symmetry_cell_setting triclinic
_symmetry_space_group_name_H-M 'P 1'
_atom_sites_solution_hydrogens geom
_atom_sites_solution_primary direct
_atom_sites_solution_secondary difmap
_audit_creation_method SHELXL-97
_cell_angle_alpha 69.715(3)
_cell_angle_beta 81.105(3)
_cell_angle_gamma 80.949(3)
_cell_formula_units_Z 2
_cell_length_a 12.7654(11)
_cell_length_b 15.5021(14)
_cell_length_c 15.5871(12)
_cell_measurement_reflns_used 9901
_cell_measurement_temperature 273(2)
_cell_measurement_theta_max 22.10
_cell_measurement_theta_min 2.22
_cell_volume 2840.5(4)
_computing_cell_refinement 'Bruker SAINT'
_computing_data_collection 'Bruker APEX2'
_computing_data_reduction 'Bruker SAINT'
_computing_molecular_graphics 'Bruker SHELXTL'
_computing_publication_material 'Bruker SHELXTL'
_computing_structure_refinement 'SHELXL-97 (Sheldrick, 2008)'
_computing_structure_solution 'SHELXS-97 (Sheldrick, 2008)'
_diffrn_ambient_temperature 273(2)
_diffrn_measured_fraction_theta_full 0.960
_diffrn_measured_fraction_theta_max 0.960
_diffrn_measurement_device_type 'Bruker APEX-II CCD'
_diffrn_measurement_method '\f and \w scans'
_diffrn_radiation_monochromator graphite
_diffrn_radiation_source 'fine-focus sealed tube'
_diffrn_radiation_type AgK\a
_diffrn_radiation_wavelength 0.56086
_diffrn_reflns_av_R_equivalents 0.0292
_diffrn_reflns_av_sigmaI/netI 0.0609
_diffrn_reflns_limit_h_max 17
_diffrn_reflns_limit_h_min -16
_diffrn_reflns_limit_k_max 20
_diffrn_reflns_limit_k_min -20
_diffrn_reflns_limit_l_max 20
_diffrn_reflns_limit_l_min -21
_diffrn_reflns_number 36629
_diffrn_reflns_theta_full 22.21
_diffrn_reflns_theta_max 22.21
_diffrn_reflns_theta_min 1.60
_exptl_absorpt_coefficient_mu 0.229
_exptl_absorpt_correction_T_max 0.7447
_exptl_absorpt_correction_T_min 0.6054
_exptl_absorpt_correction_type multi-scan
_exptl_absorpt_process_details
; 
 SADABS, Bruker (2006). APEX 2. Version 2.1. Bruker Analytical
 X-ray Solutions, Madison, Wisconsin, USA. 
;
_exptl_crystal_colour yellow
_exptl_crystal_density_diffrn 1.193
_exptl_crystal_density_method 'not measured'
_exptl_crystal_description prism
_exptl_crystal_F_000 1052
_exptl_crystal_size_max 0.24
_exptl_crystal_size_mid 0.10
_exptl_crystal_size_min 0.05
_refine_diff_density_max 1.272
_refine_diff_density_min -1.504
_refine_diff_density_rms 0.087
_refine_ls_abs_structure_details 'Flack H D (1983), Acta Cryst. A39, 876-881'
_refine_ls_abs_structure_Flack -0.01(2)
_refine_ls_extinction_method none
_refine_ls_goodness_of_fit_ref 0.811
_refine_ls_hydrogen_treatment mixed
_refine_ls_matrix_type full
_refine_ls_number_parameters 1252
_refine_ls_number_reflns 23352
_refine_ls_number_restraints 3
_refine_ls_restrained_S_all 0.811
_refine_ls_R_factor_all 0.0499
_refine_ls_R_factor_gt 0.0396
_refine_ls_shift/su_max 0.001
_refine_ls_shift/su_mean 0.000
_refine_ls_structure_factor_coef Fsqd
_refine_ls_weighting_details 'calc w=1/[\s^2^(Fo^2^)+(0.1000P)^2^+0.4953P] where P=(Fo^2^+2Fc^2^)/3'
_refine_ls_weighting_scheme calc
_refine_ls_wR_factor_gt 0.1069
_refine_ls_wR_factor_ref 0.1149
_reflns_number_gt 20536
_reflns_number_total 23352
_reflns_threshold_expression >2sigma(I)
_cod_data_source_file ja8b05819_si_006.cif
_cod_data_source_block igl6617a
_cod_depositor_comments
;
The following automatic conversions were performed:

data item '_symmetry_cell_setting' value 'Triclinic' was changed to
'triclinic' in accordance with the
/home/saulius/struct/COD-crude-data/automatic-downloads/DataCite-retrospective/ACS/depositions/lib/dictionaries/cif_core.dic
dictionary named 'cif_core.dic' version 2.4.2 last updated on
2011-04-26.

Automatic conversion script
Id: cif_fix_values 6909 2019-04-08 15:41:33Z antanas 
;
_cod_original_sg_symbol_H-M P1
_cod_original_formula_sum 'C65 H49 F0 N O0.50 P2 Pd S0'
_cod_database_code 4132729
_platon_squeeze_void_probe_radius 1.20

loop_
_symmetry_equiv_pos_as_xyz
'x, y, z'

loop_
_atom_site_label
_atom_site_type_symbol
_atom_site_fract_x
_atom_site_fract_y
_atom_site_fract_z
_atom_site_U_iso_or_equiv
_atom_site_adp_type
_atom_site_occupancy
_atom_site_symmetry_multiplicity
_atom_site_calc_flag
_atom_site_refinement_flags
Pd1 Pd 0.505998(17) 0.825274(16) 0.821949(16) 0.01387(7) Uani 1 1 d .
P1 P 0.46206(8) 0.86650(7) 0.67127(6) 0.01789(19) Uani 1 1 d .
P2 P 0.32908(7) 0.81898(6) 0.87698(6) 0.01540(18) Uani 1 1 d .
N1 N 0.6623(3) 0.8630(2) 0.7849(2) 0.0223(7) Uani 1 1 d .
C1 C 0.6950(3) 0.9288(3) 0.7035(3) 0.0205(8) Uani 1 1 d .
H1 H 0.6607 0.9388 0.6519 0.025 Uiso 1 1 calc R
C2 C 0.7759(3) 0.9799(3) 0.6956(3) 0.0238(9) Uani 1 1 d .
H2 H 0.7988 1.0210 0.6387 0.029 Uiso 1 1 calc R
C3 C 0.8243(3) 0.9704(3) 0.7732(3) 0.0226(8) Uani 1 1 d .
C4 C 0.8987(4) 1.0297(3) 0.7718(3) 0.0312(10) Uani 1 1 d .
H4 H 0.9214 1.0732 0.7164 0.037 Uiso 1 1 calc R
C5 C 0.9372(4) 1.0237(4) 0.8497(3) 0.0363(11) Uani 1 1 d .
H5 H 0.9869 1.0626 0.8473 0.044 Uiso 1 1 calc R
C6 C 0.9030(4) 0.9593(4) 0.9346(3) 0.0317(11) Uani 1 1 d .
H6 H 0.9288 0.9568 0.9882 0.038 Uiso 1 1 calc R
C7 C 0.8322(3) 0.9005(3) 0.9383(3) 0.0253(9) Uani 1 1 d .
H7 H 0.8094 0.8589 0.9949 0.030 Uiso 1 1 calc R
C8 C 0.7930(3) 0.9013(3) 0.8588(3) 0.0184(7) Uani 1 1 d .
C9 C 0.7146(3) 0.8436(3) 0.8588(3) 0.0159(8) Uani 1 1 d .
C10 C 0.6763(3) 0.7676(2) 0.9395(2) 0.0164(7) Uani 1 1 d .
C11 C 0.7417(3) 0.7033(3) 1.0061(3) 0.0169(7) Uani 1 1 d .
C12 C 0.8559(3) 0.6943(3) 0.9946(3) 0.0241(8) Uani 1 1 d .
H12 H 0.8913 0.7308 0.9406 0.029 Uiso 1 1 calc R
C13 C 0.9146(3) 0.6324(3) 1.0621(3) 0.0312(10) Uani 1 1 d .
H13 H 0.9887 0.6279 1.0533 0.037 Uiso 1 1 calc R
C14 C 0.8631(4) 0.5767(3) 1.1435(3) 0.0371(11) Uani 1 1 d .
H14 H 0.9027 0.5375 1.1902 0.044 Uiso 1 1 calc R
C15 C 0.7540(3) 0.5798(3) 1.1545(3) 0.0285(9) Uani 1 1 d .
H15 H 0.7204 0.5411 1.2082 0.034 Uiso 1 1 calc R
C16 C 0.6918(3) 0.6407(3) 1.0858(3) 0.0212(8) Uani 1 1 d .
C17 C 0.5795(3) 0.6407(3) 1.0943(3) 0.0216(8) Uani 1 1 d .
H17 H 0.5447 0.6038 1.1484 0.026 Uiso 1 1 calc R
C18 C 0.5223(3) 0.6943(3) 1.0238(3) 0.0193(7) Uani 1 1 d .
H18 H 0.4503 0.6879 1.0282 0.023 Uiso 1 1 calc R
C19 C 0.5683(3) 0.7588(2) 0.9450(2) 0.0163(7) Uani 1 1 d .
H19 H 0.5450 0.8109 0.9679 0.020 Uiso 1 1 calc R
C20 C 0.3509(3) 0.8111(3) 0.6603(3) 0.0184(7) Uani 1 1 d .
C21 C 0.3719(3) 0.7322(3) 0.6327(3) 0.0236(8) Uani 1 1 d .
H21 H 0.4419 0.7116 0.6157 0.028 Uiso 1 1 calc R
C22 C 0.2905(4) 0.6853(3) 0.6304(3) 0.0276(9) Uani 1 1 d .
H22 H 0.3063 0.6325 0.6133 0.033 Uiso 1 1 calc R
C23 C 0.1833(3) 0.7155(3) 0.6535(3) 0.0216(8) Uani 1 1 d .
C24 C 0.0985(4) 0.6677(3) 0.6502(3) 0.0292(10) Uani 1 1 d .
H24 H 0.1139 0.6149 0.6330 0.035 Uiso 1 1 calc R
C25 C -0.0045(4) 0.6980(3) 0.6717(4) 0.0328(11) Uani 1 1 d .
H25 H -0.0592 0.6667 0.6682 0.039 Uiso 1 1 calc R
C26 C -0.0286(4) 0.7776(3) 0.6996(3) 0.0311(10) Uani 1 1 d .
H26 H -0.0992 0.7974 0.7153 0.037 Uiso 1 1 calc R
C27 C 0.0506(3) 0.8250(3) 0.7034(3) 0.0222(8) Uani 1 1 d .
H27 H 0.0333 0.8770 0.7216 0.027 Uiso 1 1 calc R
C28 C 0.1597(3) 0.7961(3) 0.6799(3) 0.0197(8) Uani 1 1 d .
C29 C 0.2459(3) 0.8431(2) 0.6853(2) 0.0146(7) Uani 1 1 d .
C30 C 0.2224(3) 0.9247(3) 0.7181(2) 0.0151(7) Uani 1 1 d .
C31 C 0.1737(3) 1.0105(2) 0.6601(2) 0.0159(7) Uani 1 1 d .
C32 C 0.1392(3) 1.0200(3) 0.5750(3) 0.0222(8) Uani 1 1 d .
H32 H 0.1481 0.9690 0.5550 0.027 Uiso 1 1 calc R
C33 C 0.0923(3) 1.1041(3) 0.5211(3) 0.0277(9) Uani 1 1 d .
H33 H 0.0705 1.1093 0.4651 0.033 Uiso 1 1 calc R
C34 C 0.0775(4) 1.1816(3) 0.5505(3) 0.0296(9) Uani 1 1 d .
H34 H 0.0444 1.2375 0.5145 0.036 Uiso 1 1 calc R
C35 C 0.1111(3) 1.1756(3) 0.6309(3) 0.0244(8) Uani 1 1 d .
H35 H 0.1024 1.2279 0.6487 0.029 Uiso 1 1 calc R
C36 C 0.1590(3) 1.0910(3) 0.6882(3) 0.0191(7) Uani 1 1 d .
C37 C 0.1944(3) 1.0836(3) 0.7726(3) 0.0212(8) Uani 1 1 d .
H37 H 0.1880 1.1359 0.7902 0.025 Uiso 1 1 calc R
C38 C 0.2379(3) 1.0004(3) 0.8287(3) 0.0201(8) Uani 1 1 d .
H38 H 0.2579 0.9964 0.8850 0.024 Uiso 1 1 calc R
C39 C 0.2529(3) 0.9206(3) 0.8020(3) 0.0172(7) Uani 1 1 d .
C40 C 0.5769(3) 0.8204(3) 0.6069(3) 0.0208(8) Uani 1 1 d .
C41 C 0.6283(3) 0.7339(3) 0.6510(3) 0.0245(8) Uani 1 1 d .
H41 H 0.6035 0.7012 0.7112 0.029 Uiso 1 1 calc R
C42 C 0.7157(3) 0.6957(3) 0.6069(3) 0.0332(10) Uani 1 1 d .
H42 H 0.7482 0.6369 0.6366 0.040 Uiso 1 1 calc R
C43 C 0.7545(4) 0.7446(4) 0.5191(4) 0.0437(12) Uani 1 1 d .
H43 H 0.8134 0.7190 0.4892 0.052 Uiso 1 1 calc R
C44 C 0.7065(4) 0.8313(4) 0.4755(4) 0.0422(12) Uani 1 1 d .
H44 H 0.7350 0.8652 0.4170 0.051 Uiso 1 1 calc R
C45 C 0.6152(4) 0.8692(3) 0.5178(3) 0.0269(10) Uani 1 1 d .
H45 H 0.5807 0.9266 0.4866 0.032 Uiso 1 1 calc R
C46 C 0.4362(3) 0.9891(3) 0.6059(3) 0.0207(8) Uani 1 1 d .
C47 C 0.3968(3) 1.0186(3) 0.5217(3) 0.0245(8) Uani 1 1 d .
H47 H 0.3843 0.9752 0.4966 0.029 Uiso 1 1 calc R
C48 C 0.3755(4) 1.1127(3) 0.4738(3) 0.0280(10) Uani 1 1 d .
H48 H 0.3480 1.1321 0.4174 0.034 Uiso 1 1 calc R
C49 C 0.3954(4) 1.1769(3) 0.5105(4) 0.0351(11) Uani 1 1 d .
H49 H 0.3830 1.2398 0.4782 0.042 Uiso 1 1 calc R
C50 C 0.4338(4) 1.1477(3) 0.5952(4) 0.0389(12) Uani 1 1 d .
H50 H 0.4470 1.1911 0.6198 0.047 Uiso 1 1 calc R
C51 C 0.4529(3) 1.0537(3) 0.6442(3) 0.0289(9) Uani 1 1 d .
H51 H 0.4766 1.0345 0.7021 0.035 Uiso 1 1 calc R
C52 C 0.2962(3) 0.8270(3) 0.9928(2) 0.0199(8) Uani 1 1 d .
C53 C 0.2098(4) 0.7860(3) 1.0513(3) 0.0315(11) Uani 1 1 d .
H53 H 0.1627 0.7607 1.0293 0.038 Uiso 1 1 calc R
C54 C 0.1944(5) 0.7832(3) 1.1429(3) 0.0418(13) Uani 1 1 d .
H54 H 0.1376 0.7552 1.1821 0.050 Uiso 1 1 calc R
C55 C 0.2627(5) 0.8218(3) 1.1752(3) 0.0409(13) Uani 1 1 d .
H55 H 0.2536 0.8173 1.2369 0.049 Uiso 1 1 calc R
C56 C 0.3450(4) 0.8672(4) 1.1176(3) 0.0378(11) Uani 1 1 d .
H56 H 0.3881 0.8965 1.1391 0.045 Uiso 1 1 calc R
C57 C 0.3626(3) 0.8685(3) 1.0254(3) 0.0278(9) Uani 1 1 d .
H57 H 0.4191 0.8973 0.9865 0.033 Uiso 1 1 calc R
C58 C 0.2737(3) 0.7159(2) 0.8830(2) 0.0164(7) Uani 1 1 d .
C59 C 0.3444(3) 0.6374(3) 0.8816(3) 0.0227(8) Uani 1 1 d .
H59 H 0.4174 0.6383 0.8799 0.027 Uiso 1 1 calc R
C60 C 0.3056(4) 0.5578(3) 0.8829(3) 0.0279(9) Uani 1 1 d .
H60 H 0.3521 0.5055 0.8819 0.033 Uiso 1 1 calc R
C61 C 0.1961(4) 0.5576(3) 0.8858(3) 0.0310(10) Uani 1 1 d .
H61 H 0.1697 0.5052 0.8855 0.037 Uiso 1 1 calc R
C62 C 0.1265(3) 0.6341(3) 0.8890(3) 0.0280(9) Uani 1 1 d .
H62 H 0.0534 0.6323 0.8921 0.034 Uiso 1 1 calc R
C63 C 0.1644(3) 0.7143(3) 0.8876(3) 0.0219(8) Uani 1 1 d .
H63 H 0.1172 0.7659 0.8897 0.026 Uiso 1 1 calc R
Pd2 Pd 0.493687(17) 0.175604(16) 0.175972(16) 0.01395(7) Uani 1 1 d .
P3 P 0.53546(8) 0.32605(7) 0.13459(7) 0.01840(19) Uani 1 1 d .
P4 P 0.67189(7) 0.12072(6) 0.18223(6) 0.01531(18) Uani 1 1 d .
N2 N 0.4303(3) 0.0513(2) 0.2415(2) 0.0242(7) Uani 1 1 d .
C64 C 0.4769(3) -0.0276(2) 0.3051(2) 0.0169(7) Uani 1 1 d .
H64 H 0.5491 -0.0315 0.3110 0.020 Uiso 1 1 calc R
C65 C 0.4219(3) -0.0985(3) 0.3584(3) 0.0216(8) Uani 1 1 d .
H65 H 0.4573 -0.1521 0.3960 0.026 Uiso 1 1 calc R
C66 C 0.3090(3) -0.0911(3) 0.3570(3) 0.0219(8) Uani 1 1 d .
C67 C 0.2482(4) -0.1612(3) 0.4170(3) 0.0333(10) Uani 1 1 d .
H67 H 0.2824 -0.2158 0.4542 0.040 Uiso 1 1 calc R
C68 C 0.1386(4) -0.1494(3) 0.4209(3) 0.0372(11) Uani 1 1 d .
H68 H 0.0989 -0.1962 0.4595 0.045 Uiso 1 1 calc R
C69 C 0.0876(4) -0.0660(3) 0.3660(3) 0.0353(11) Uani 1 1 d .
H69 H 0.0134 -0.0568 0.3705 0.042 Uiso 1 1 calc R
C70 C 0.1449(3) 0.0019(3) 0.3060(3) 0.0276(9) Uani 1 1 d .
H70 H 0.1089 0.0566 0.2707 0.033 Uiso 1 1 calc R
C71 C 0.2577(3) -0.0088(3) 0.2962(3) 0.0207(8) Uani 1 1 d .
C72 C 0.3238(3) 0.0573(2) 0.2323(2) 0.0149(7) Uani 1 1 d .
C73 C 0.2854(3) 0.1385(3) 0.1576(3) 0.0154(8) Uani 1 1 d .
C74 C 0.2054(3) 0.1401(3) 0.1003(3) 0.0191(8) Uani 1 1 d .
C75 C 0.1669(4) 0.0596(3) 0.1013(3) 0.0277(9) Uani 1 1 d .
H75 H 0.1904 0.0026 0.1424 0.033 Uiso 1 1 calc R
C76 C 0.0949(4) 0.0640(3) 0.0421(4) 0.0326(11) Uani 1 1 d .
H76 H 0.0695 0.0103 0.0440 0.039 Uiso 1 1 calc R
C77 C 0.0598(4) 0.1498(3) -0.0213(4) 0.0369(11) Uani 1 1 d .
H77 H 0.0100 0.1523 -0.0600 0.044 Uiso 1 1 calc R
C78 C 0.0975(3) 0.2283(3) -0.0268(3) 0.0300(9) Uani 1 1 d .
H78 H 0.0740 0.2844 -0.0694 0.036 Uiso 1 1 calc R
C79 C 0.1733(3) 0.2253(3) 0.0327(3) 0.0217(8) Uani 1 1 d .
C80 C 0.2212(3) 0.3039(3) 0.0232(3) 0.0244(9) Uani 1 1 d .
H80 H 0.1970 0.3613 -0.0168 0.029 Uiso 1 1 calc R
C81 C 0.3044(3) 0.2960(3) 0.0731(3) 0.0211(8) Uani 1 1 d .
H81 H 0.3388 0.3479 0.0627 0.025 Uiso 1 1 calc R
C82 C 0.3385(3) 0.2134(2) 0.1381(2) 0.0130(6) Uani 1 1 d .
H82 H 0.3070 0.2305 0.1922 0.016 Uiso 1 1 calc R
C83 C 0.7477(3) 0.1963(2) 0.0807(2) 0.0152(7) Uani 1 1 d .
C84 C 0.7629(3) 0.1700(3) 0.0000(3) 0.0210(8) Uani 1 1 d .
H84 H 0.7449 0.1128 0.0039 0.025 Uiso 1 1 calc R
C85 C 0.8024(3) 0.2260(3) -0.0807(3) 0.0210(8) Uani 1 1 d .
H85 H 0.8071 0.2089 -0.1329 0.025 Uiso 1 1 calc R
C86 C 0.8376(3) 0.3114(3) -0.0887(3) 0.0180(7) Uani 1 1 d .
C87 C 0.8847(3) 0.3693(3) -0.1737(3) 0.0244(8) Uani 1 1 d .
H87 H 0.8927 0.3516 -0.2258 0.029 Uiso 1 1 calc R
C88 C 0.9183(4) 0.4508(3) -0.1797(3) 0.0302(9) Uani 1 1 d .
H88 H 0.9507 0.4874 -0.2352 0.036 Uiso 1 1 calc R
C89 C 0.9039(3) 0.4791(3) -0.1020(3) 0.0276(9) Uani 1 1 d .
H89 H 0.9258 0.5351 -0.1067 0.033 Uiso 1 1 calc R
C90 C 0.8577(3) 0.4250(3) -0.0191(3) 0.0221(8) Uani 1 1 d .
H90 H 0.8479 0.4455 0.0313 0.027 Uiso 1 1 calc R
C91 C 0.8248(3) 0.3388(3) -0.0092(3) 0.0175(7) Uani 1 1 d .
C92 C 0.7759(3) 0.2807(2) 0.0764(2) 0.0145(7) Uani 1 1 d .
C93 C 0.7523(3) 0.3135(2) 0.1571(2) 0.0155(7) Uani 1 1 d .
C94 C 0.8388(3) 0.3190(2) 0.2050(3) 0.0177(7) Uani 1 1 d .
C95 C 0.9479(3) 0.2969(3) 0.1758(3) 0.0251(8) Uani 1 1 d .
H95 H 0.9653 0.2798 0.1233 0.030 Uiso 1 1 calc R
C96 C 1.0271(4) 0.3002(3) 0.2229(3) 0.0316(10) Uani 1 1 d .
H96 H 1.0978 0.2850 0.2029 0.038 Uiso 1 1 calc R
C97 C 1.0021(4) 0.3268(4) 0.3028(3) 0.0369(13) Uani 1 1 d .
H97 H 1.0566 0.3298 0.3346 0.044 Uiso 1 1 calc R
C98 C 0.8985(4) 0.3480(4) 0.3332(3) 0.0321(11) Uani 1 1 d .
H98 H 0.8832 0.3649 0.3858 0.039 Uiso 1 1 calc R
C99 C 0.8137(3) 0.3446(3) 0.2861(3) 0.0237(8) Uani 1 1 d .
C100 C 0.7073(4) 0.3656(3) 0.3172(3) 0.0269(9) Uani 1 1 d .
H100 H 0.6910 0.3807 0.3709 0.032 Uiso 1 1 calc R
C101 C 0.6257(3) 0.3639(3) 0.2686(3) 0.0215(8) Uani 1 1 d .
H101 H 0.5554 0.3804 0.2888 0.026 Uiso 1 1 calc R
C102 C 0.6475(3) 0.3376(2) 0.1894(2) 0.0174(7) Uani 1 1 d .
C103 C 0.4227(3) 0.3925(3) 0.1786(3) 0.0191(7) Uani 1 1 d .
C104 C 0.3693(3) 0.3487(3) 0.2656(3) 0.0255(8) Uani 1 1 d .
H104 H 0.3913 0.2874 0.2979 0.031 Uiso 1 1 calc R
C105 C 0.2854(3) 0.3957(3) 0.3028(3) 0.0338(10) Uani 1 1 d .
H105 H 0.2525 0.3665 0.3611 0.041 Uiso 1 1 calc R
C106 C 0.2494(4) 0.4849(4) 0.2552(4) 0.0480(14) Uani 1 1 d .
H106 H 0.1919 0.5159 0.2812 0.058 Uiso 1 1 calc R
C107 C 0.2981(4) 0.5291(3) 0.1689(4) 0.0424(12) Uani 1 1 d .
H107 H 0.2728 0.5895 0.1363 0.051 Uiso 1 1 calc R
C108 C 0.3859(4) 0.4829(3) 0.1305(3) 0.0250(10) Uani 1 1 d .
H108 H 0.4195 0.5130 0.0727 0.030 Uiso 1 1 calc R
C109 C 0.5632(3) 0.3893(3) 0.0126(3) 0.0214(8) Uani 1 1 d .
C110 C 0.5484(3) 0.3483(4) -0.0508(3) 0.0309(10) Uani 1 1 d .
H110 H 0.5254 0.2898 -0.0303 0.037 Uiso 1 1 calc R
C111 C 0.5682(4) 0.3950(4) -0.1448(3) 0.0386(12) Uani 1 1 d .
H111 H 0.5571 0.3680 -0.1869 0.046 Uiso 1 1 calc R
C112 C 0.6039(4) 0.4806(4) -0.1753(3) 0.0375(12) Uani 1 1 d .
H112 H 0.6162 0.5120 -0.2380 0.045 Uiso 1 1 calc R
C113 C 0.6219(4) 0.5206(4) -0.1121(3) 0.0293(11) Uani 1 1 d .
H113 H 0.6474 0.5781 -0.1324 0.035 Uiso 1 1 calc R
C114 C 0.6014(3) 0.4741(3) -0.0190(3) 0.0272(9) Uani 1 1 d .
H114 H 0.6136 0.5007 0.0231 0.033 Uiso 1 1 calc R
C115 C 0.7043(3) 0.0043(3) 0.1740(3) 0.0222(8) Uani 1 1 d .
C116 C 0.7912(4) -0.0554(3) 0.2157(3) 0.0290(10) Uani 1 1 d .
H116 H 0.8380 -0.0338 0.2416 0.035 Uiso 1 1 calc R
C117 C 0.8064(5) -0.1476(3) 0.2177(3) 0.0413(12) Uani 1 1 d .
H117 H 0.8625 -0.1875 0.2463 0.050 Uiso 1 1 calc R
C118 C 0.7387(5) -0.1794(3) 0.1775(3) 0.0406(13) Uani 1 1 d .
H118 H 0.7487 -0.2410 0.1803 0.049 Uiso 1 1 calc R
C119 C 0.6560(4) -0.1206(3) 0.1332(4) 0.0359(11) Uani 1 1 d .
H119 H 0.6118 -0.1421 0.1046 0.043 Uiso 1 1 calc R
C120 C 0.6388(3) -0.0279(3) 0.1313(3) 0.0283(9) Uani 1 1 d .
H120 H 0.5833 0.0118 0.1014 0.034 Uiso 1 1 calc R
C121 C 0.7280(3) 0.1141(3) 0.2838(3) 0.0195(7) Uani 1 1 d .
C122 C 0.8381(3) 0.1092(3) 0.2859(3) 0.0245(8) Uani 1 1 d .
H122 H 0.8848 0.1073 0.2344 0.029 Uiso 1 1 calc R
C123 C 0.8777(3) 0.1071(3) 0.3646(3) 0.0283(9) Uani 1 1 d .
H123 H 0.9510 0.1027 0.3660 0.034 Uiso 1 1 calc R
C124 C 0.8088(4) 0.1117(3) 0.4411(3) 0.0324(10) Uani 1 1 d .
H124 H 0.8359 0.1124 0.4928 0.039 Uiso 1 1 calc R
C125 C 0.6994(4) 0.1151(3) 0.4411(3) 0.0263(9) Uani 1 1 d .
H125 H 0.6534 0.1164 0.4932 0.032 Uiso 1 1 calc R
C126 C 0.6595(3) 0.1165(3) 0.3631(3) 0.0252(8) Uani 1 1 d .
H126 H 0.5862 0.1192 0.3629 0.030 Uiso 1 1 calc R
O1 O 0.4484(7) 0.6541(6) 0.4521(5) 0.129(3) Uani 1 1 d .
C127 C 0.5455(9) 0.6346(7) 0.4438(8) 0.102(3) Uani 1 1 d .
H12A H 0.5660 0.5899 0.5015 0.123 Uiso 1 1 calc R
H12B H 0.5786 0.6901 0.4336 0.123 Uiso 1 1 calc R
C128 C 0.5896(7) 0.5968(8) 0.3694(7) 0.105(3) Uani 1 1 d .
H12C H 0.6508 0.5512 0.3863 0.126 Uiso 1 1 calc R
H12D H 0.6094 0.6453 0.3126 0.126 Uiso 1 1 calc R
C129 C 0.4917(13) 0.5515(6) 0.3613(6) 0.138(6) Uani 1 1 d .
H12E H 0.4902 0.4881 0.4023 0.166 Uiso 1 1 calc R
H12F H 0.4858 0.5554 0.2987 0.166 Uiso 1 1 calc R
C130 C 0.4054(6) 0.6243(7) 0.3965(7) 0.093(3) Uani 1 1 d .
H13A H 0.3835 0.6764 0.3441 0.112 Uiso 1 1 calc R
H13B H 0.3427 0.5944 0.4291 0.112 Uiso 1 1 calc R

loop_
_atom_site_aniso_label
_atom_site_aniso_U_11
_atom_site_aniso_U_22
_atom_site_aniso_U_33
_atom_site_aniso_U_23
_atom_site_aniso_U_13
_atom_site_aniso_U_12
Pd1 0.00981(14) 0.02035(15) 0.01191(13) -0.00390(11) -0.00075(10) -0.00670(11)
P1 0.0168(5) 0.0214(5) 0.0165(5) -0.0076(4) 0.0028(4) -0.0067(4)
P2 0.0131(4) 0.0192(4) 0.0139(4) -0.0047(4) -0.0020(3) -0.0029(3)
N1 0.0267(18) 0.0209(16) 0.0191(16) -0.0053(13) -0.0020(13) -0.0059(13)
C1 0.0154(17) 0.0267(19) 0.0203(19) -0.0070(15) -0.0065(14) -0.0024(15)
C2 0.022(2) 0.033(2) 0.0142(18) -0.0049(16) 0.0018(15) -0.0096(17)
C3 0.0189(19) 0.0258(19) 0.025(2) -0.0116(16) 0.0082(15) -0.0119(15)
C4 0.029(2) 0.037(2) 0.030(2) -0.0129(19) 0.0109(18) -0.0185(19)
C5 0.027(2) 0.050(3) 0.044(3) -0.025(2) 0.0086(19) -0.028(2)
C6 0.027(2) 0.048(3) 0.031(2) -0.022(2) -0.0004(19) -0.017(2)
C7 0.0174(19) 0.037(2) 0.026(2) -0.0137(18) 0.0059(16) -0.0135(17)
C8 0.0112(16) 0.0242(19) 0.0208(19) -0.0092(16) 0.0028(14) -0.0053(14)
C9 0.0125(18) 0.0212(19) 0.0122(17) -0.0047(15) -0.0003(13) 0.0003(15)
C10 0.0148(17) 0.0175(17) 0.0190(18) -0.0081(14) 0.0049(14) -0.0097(14)
C11 0.0149(18) 0.0218(18) 0.0166(18) -0.0071(15) -0.0009(14) -0.0087(15)
C12 0.0119(18) 0.033(2) 0.026(2) -0.0060(17) -0.0018(15) -0.0065(16)
C13 0.019(2) 0.038(2) 0.033(2) -0.0033(19) -0.0080(17) -0.0072(18)
C14 0.029(2) 0.039(3) 0.036(3) 0.000(2) -0.017(2) -0.001(2)
C15 0.027(2) 0.027(2) 0.024(2) 0.0020(16) -0.0022(17) -0.0077(17)
C16 0.025(2) 0.0167(17) 0.027(2) -0.0099(15) -0.0057(16) -0.0073(15)
C17 0.026(2) 0.0212(18) 0.0179(18) -0.0037(15) -0.0001(15) -0.0107(15)
C18 0.0214(19) 0.0171(17) 0.0192(18) -0.0038(14) -0.0009(14) -0.0081(14)
C19 0.0237(19) 0.0155(16) 0.0123(16) -0.0056(13) -0.0025(14) -0.0068(14)
C20 0.0197(18) 0.0189(18) 0.0176(18) -0.0060(14) -0.0011(14) -0.0057(14)
C21 0.0223(19) 0.0225(19) 0.027(2) -0.0112(16) 0.0025(16) -0.0041(15)
C22 0.037(2) 0.0189(19) 0.030(2) -0.0119(17) 0.0020(18) -0.0101(17)
C23 0.024(2) 0.0186(18) 0.023(2) -0.0052(15) -0.0021(15) -0.0087(15)
C24 0.032(3) 0.022(2) 0.036(3) -0.0078(18) -0.008(2) -0.0095(18)
C25 0.030(2) 0.028(2) 0.046(3) -0.011(2) -0.013(2) -0.012(2)
C26 0.027(2) 0.024(2) 0.040(3) -0.0042(18) -0.0081(19) -0.0047(17)
C27 0.0196(19) 0.0198(18) 0.026(2) -0.0033(15) -0.0094(15) -0.0022(15)
C28 0.0215(19) 0.0202(18) 0.0175(18) -0.0030(14) -0.0052(14) -0.0066(15)
C29 0.0155(17) 0.0171(17) 0.0111(16) -0.0023(13) -0.0069(13) -0.0016(13)
C30 0.0131(17) 0.0174(17) 0.0173(17) -0.0060(14) -0.0037(13) -0.0069(14)
C31 0.0115(16) 0.0179(17) 0.0187(17) -0.0052(14) -0.0027(13) -0.0039(13)
C32 0.0224(19) 0.0231(19) 0.023(2) -0.0058(15) -0.0102(15) -0.0049(15)
C33 0.031(2) 0.028(2) 0.024(2) -0.0030(16) -0.0133(17) -0.0051(18)
C34 0.032(2) 0.0174(18) 0.034(2) 0.0008(16) -0.0082(18) -0.0029(17)
C35 0.028(2) 0.0117(17) 0.033(2) -0.0039(15) -0.0065(17) -0.0053(15)
C36 0.0160(17) 0.0212(18) 0.0179(18) -0.0013(14) -0.0030(14) -0.0067(14)
C37 0.027(2) 0.019(2) 0.021(2) -0.0083(16) 0.0001(16) -0.0093(16)
C38 0.027(2) 0.0199(18) 0.0167(18) -0.0067(15) -0.0056(16) -0.0074(16)
C39 0.0155(17) 0.0186(17) 0.0188(18) -0.0068(14) -0.0002(14) -0.0057(14)
C40 0.0187(18) 0.0225(18) 0.0236(19) -0.0095(15) -0.0025(15) -0.0043(15)
C41 0.0198(19) 0.026(2) 0.027(2) -0.0085(16) -0.0023(16) -0.0018(16)
C42 0.021(2) 0.039(2) 0.042(3) -0.019(2) -0.0063(19) 0.0038(18)
C43 0.027(2) 0.053(3) 0.049(3) -0.023(3) 0.004(2) 0.008(2)
C44 0.033(3) 0.056(3) 0.030(3) -0.011(2) 0.010(2) -0.004(2)
C45 0.022(2) 0.034(2) 0.022(2) -0.0077(18) 0.0017(17) -0.0041(18)
C46 0.0119(17) 0.0207(18) 0.028(2) -0.0068(16) 0.0025(15) -0.0051(14)
C47 0.024(2) 0.0199(19) 0.027(2) -0.0072(16) 0.0050(16) -0.0059(16)
C48 0.018(2) 0.026(2) 0.035(3) -0.0041(19) 0.0048(18) -0.0062(17)
C49 0.030(2) 0.0133(18) 0.054(3) -0.0023(19) -0.002(2) -0.0024(17)
C50 0.027(2) 0.023(2) 0.071(4) -0.021(2) -0.004(2) -0.0054(18)
C51 0.021(2) 0.026(2) 0.041(3) -0.0119(19) -0.0039(18) -0.0057(16)
C52 0.023(2) 0.0198(18) 0.0113(16) -0.0003(14) -0.0018(14) 0.0031(15)
C53 0.044(3) 0.024(2) 0.027(2) -0.0115(19) -0.002(2) -0.002(2)
C54 0.069(4) 0.021(2) 0.031(2) -0.0086(19) 0.014(2) -0.009(2)
C55 0.072(4) 0.028(2) 0.019(2) -0.0112(18) -0.007(2) 0.015(2)
C56 0.043(3) 0.047(3) 0.030(2) -0.022(2) -0.020(2) 0.015(2)
C57 0.027(2) 0.034(2) 0.026(2) -0.0151(18) -0.0070(17) 0.0032(18)
C58 0.0191(18) 0.0156(16) 0.0111(16) 0.0013(13) 0.0011(14) -0.0079(14)
C59 0.0180(19) 0.027(2) 0.024(2) -0.0097(16) -0.0024(15) -0.0001(15)
C60 0.034(2) 0.0132(18) 0.031(2) -0.0010(16) -0.0060(18) 0.0012(16)
C61 0.045(3) 0.0171(19) 0.029(2) 0.0014(16) -0.0110(19) -0.0134(18)
C62 0.025(2) 0.030(2) 0.026(2) -0.0005(17) -0.0028(16) -0.0129(17)
C63 0.0205(19) 0.0205(18) 0.0226(19) -0.0033(15) 0.0004(15) -0.0074(15)
Pd2 0.01018(14) 0.01341(13) 0.01934(15) -0.00474(11) -0.00406(11) -0.00361(10)
P3 0.0165(5) 0.0191(5) 0.0211(5) -0.0090(4) -0.0051(4) 0.0017(4)
P4 0.0141(4) 0.0130(4) 0.0192(5) -0.0056(4) -0.0009(3) -0.0027(3)
N2 0.0242(18) 0.0242(17) 0.0246(18) -0.0074(14) -0.0042(14) -0.0039(14)
C64 0.0139(17) 0.0163(16) 0.0196(18) -0.0033(14) -0.0060(14) -0.0008(13)
C65 0.024(2) 0.0178(18) 0.0200(19) -0.0025(14) -0.0063(15) 0.0008(15)
C66 0.027(2) 0.0187(18) 0.0201(19) -0.0042(15) -0.0046(15) -0.0059(15)
C67 0.031(2) 0.026(2) 0.035(2) 0.0003(18) -0.0030(19) -0.0088(18)
C68 0.032(2) 0.033(2) 0.039(3) 0.001(2) 0.000(2) -0.013(2)
C69 0.018(2) 0.036(2) 0.047(3) -0.005(2) -0.0001(19) -0.0105(18)
C70 0.021(2) 0.024(2) 0.036(2) -0.0043(17) -0.0104(17) -0.0062(16)
C71 0.020(2) 0.0203(19) 0.0218(19) -0.0073(16) -0.0017(16) -0.0026(15)
C72 0.0175(17) 0.0118(15) 0.0184(17) -0.0065(13) -0.0060(13) -0.0032(13)
C73 0.0121(18) 0.0167(18) 0.0189(19) -0.0075(15) -0.0011(14) -0.0031(14)
C74 0.0129(17) 0.0209(19) 0.024(2) -0.0074(16) -0.0054(15) -0.0009(14)
C75 0.028(2) 0.022(2) 0.037(3) -0.0123(18) -0.0090(19) -0.0017(17)
C76 0.035(3) 0.031(2) 0.043(3) -0.021(2) -0.019(2) -0.003(2)
C77 0.029(2) 0.039(3) 0.055(3) -0.025(2) -0.032(2) 0.0093(19)
C78 0.026(2) 0.031(2) 0.035(2) -0.0124(19) -0.0168(18) 0.0061(18)
C79 0.0145(17) 0.026(2) 0.027(2) -0.0105(16) -0.0098(15) 0.0036(15)
C80 0.023(2) 0.0162(18) 0.028(2) 0.0017(16) -0.0068(17) 0.0000(16)
C81 0.0180(18) 0.0156(17) 0.028(2) -0.0025(15) -0.0015(15) -0.0071(14)
C82 0.0148(16) 0.0146(16) 0.0093(15) -0.0034(13) 0.0050(12) -0.0085(13)
C83 0.0072(15) 0.0201(17) 0.0161(17) -0.0043(14) 0.0061(13) -0.0066(13)
C84 0.020(2) 0.0166(17) 0.029(2) -0.0089(16) -0.0082(16) -0.0034(15)
C85 0.023(2) 0.023(2) 0.023(2) -0.0121(16) -0.0101(16) -0.0022(16)
C86 0.0148(17) 0.0203(18) 0.0183(18) -0.0041(14) -0.0030(13) -0.0042(14)
C87 0.028(2) 0.031(2) 0.0138(18) -0.0053(16) -0.0025(15) -0.0065(17)
C88 0.032(2) 0.032(2) 0.021(2) -0.0011(17) 0.0020(17) -0.0118(18)
C89 0.031(2) 0.0201(19) 0.033(2) -0.0054(17) -0.0061(18) -0.0123(17)
C90 0.0186(18) 0.0223(19) 0.027(2) -0.0078(16) -0.0025(15) -0.0077(15)
C91 0.0133(16) 0.0188(17) 0.0224(18) -0.0065(14) -0.0050(14) -0.0052(14)
C92 0.0105(16) 0.0201(17) 0.0141(17) -0.0061(14) -0.0031(13) -0.0021(13)
C93 0.0228(18) 0.0094(15) 0.0137(16) -0.0016(13) -0.0045(14) -0.0024(13)
C94 0.0191(18) 0.0142(16) 0.0203(18) -0.0027(14) -0.0049(14) -0.0072(14)
C95 0.023(2) 0.033(2) 0.0205(19) -0.0075(16) -0.0010(15) -0.0088(17)
C96 0.022(2) 0.045(3) 0.026(2) -0.0054(19) -0.0053(17) -0.0111(19)
C97 0.030(3) 0.063(3) 0.020(2) -0.007(2) -0.0081(19) -0.020(2)
C98 0.039(3) 0.038(3) 0.025(2) -0.013(2) -0.0095(19) -0.012(2)
C99 0.026(2) 0.024(2) 0.022(2) -0.0067(16) -0.0094(16) -0.0015(16)
C100 0.034(2) 0.028(2) 0.022(2) -0.0127(17) -0.0061(17) 0.0011(18)
C101 0.0219(19) 0.0204(18) 0.024(2) -0.0112(15) -0.0034(15) 0.0013(15)
C102 0.0217(18) 0.0138(16) 0.0164(18) -0.0041(13) -0.0057(14) 0.0006(14)
C103 0.0144(17) 0.0235(18) 0.0202(18) -0.0071(15) -0.0061(14) -0.0009(14)
C104 0.026(2) 0.0224(19) 0.027(2) -0.0074(16) -0.0016(16) -0.0013(16)
C105 0.020(2) 0.038(2) 0.042(3) -0.014(2) 0.0042(18) -0.0073(18)
C106 0.027(2) 0.043(3) 0.070(4) -0.024(3) 0.013(2) 0.005(2)
C107 0.030(2) 0.029(2) 0.056(3) -0.010(2) 0.006(2) 0.011(2)
C108 0.018(2) 0.0181(19) 0.035(2) -0.0057(17) -0.0021(17) 0.0021(16)
C109 0.0131(17) 0.032(2) 0.0191(18) -0.0096(16) -0.0063(14) 0.0052(15)
C110 0.019(2) 0.050(3) 0.025(2) -0.014(2) -0.0018(16) -0.0045(19)
C111 0.027(2) 0.067(3) 0.023(2) -0.016(2) -0.0025(18) -0.009(2)
C112 0.027(2) 0.064(3) 0.015(2) -0.006(2) 0.0012(17) -0.003(2)
C113 0.024(2) 0.035(2) 0.020(2) -0.0019(18) -0.0027(17) 0.0066(19)
C114 0.023(2) 0.033(2) 0.026(2) -0.0123(18) -0.0096(17) 0.0074(17)
C115 0.024(2) 0.0190(18) 0.0220(19) -0.0065(15) 0.0086(16) -0.0082(16)
C116 0.041(3) 0.023(2) 0.025(2) -0.0121(18) -0.0015(19) -0.0006(19)
C117 0.064(4) 0.024(2) 0.030(2) -0.0085(19) -0.004(2) 0.010(2)
C118 0.069(4) 0.0155(19) 0.035(3) -0.0155(19) 0.014(2) -0.002(2)
C119 0.033(2) 0.033(2) 0.046(3) -0.022(2) 0.012(2) -0.014(2)
C120 0.024(2) 0.027(2) 0.038(2) -0.0159(18) 0.0051(18) -0.0099(17)
C121 0.0210(19) 0.0148(17) 0.0225(19) -0.0047(15) -0.0058(15) -0.0021(15)
C122 0.027(2) 0.0233(19) 0.0196(19) -0.0030(15) -0.0052(16) -0.0013(16)
C123 0.024(2) 0.032(2) 0.026(2) -0.0044(17) -0.0120(17) -0.0008(17)
C124 0.048(3) 0.030(2) 0.019(2) -0.0020(17) -0.0085(19) -0.013(2)
C125 0.035(2) 0.028(2) 0.0127(18) -0.0023(15) 0.0039(16) -0.0098(18)
C126 0.027(2) 0.022(2) 0.025(2) -0.0065(16) 0.0056(16) -0.0088(16)
O1 0.147(7) 0.156(7) 0.091(5) -0.073(5) -0.031(5) 0.052(6)
C127 0.119(8) 0.093(6) 0.121(8) -0.083(6) -0.027(6) 0.036(6)
C128 0.052(5) 0.131(8) 0.106(7) -0.026(6) 0.024(5) 0.000(5)
C129 0.321(19) 0.043(4) 0.071(5) -0.025(4) -0.054(8) -0.034(7)
C130 0.051(4) 0.121(8) 0.095(7) -0.033(6) -0.005(4) 0.018(5)

loop_
_atom_type_symbol
_atom_type_description
_atom_type_scat_dispersion_real
_atom_type_scat_dispersion_imag
_atom_type_scat_source
C C 0.0015 0.0009 'International Tables Vol C Tables 4.2.6.8 and 6.1.1.4'
H H 0.0000 0.0000 'International Tables Vol C Tables 4.2.6.8 and 6.1.1.4'
N N 0.0030 0.0019 'International Tables Vol C Tables 4.2.6.8 and 6.1.1.4'
O O 0.0056 0.0036 'International Tables Vol C Tables 4.2.6.8 and 6.1.1.4'
F F 0.0096 0.0061 'International Tables Vol C Tables 4.2.6.8 and 6.1.1.4'
P P 0.0667 0.0580 'International Tables Vol C Tables 4.2.6.8 and 6.1.1.4'
S S 0.0826 0.0763 'International Tables Vol C Tables 4.2.6.8 and 6.1.1.4'
Pd Pd -1.9556 0.6546 'International Tables Vol C Tables 4.2.6.8 and 6.1.1.4'

loop_
_geom_angle_atom_site_label_1
_geom_angle_atom_site_label_2
_geom_angle_atom_site_label_3
_geom_angle
C19 Pd1 N1 80.13(14)
C19 Pd1 P2 97.72(11)
N1 Pd1 P2 163.84(9)
C19 Pd1 P1 164.13(11)
N1 Pd1 P1 96.03(9)
P2 Pd1 P1 90.14(3)
C46 P1 C20 106.50(18)
C46 P1 C40 106.19(18)
C20 P1 C40 103.98(17)
C46 P1 Pd1 118.31(14)
C20 P1 Pd1 114.44(12)
C40 P1 Pd1 106.18(13)
C58 P2 C52 104.65(18)
C58 P2 C39 108.49(17)
C52 P2 C39 105.28(17)
C58 P2 Pd1 115.72(13)
C52 P2 Pd1 114.43(14)
C39 P2 Pd1 107.67(12)
C9 N1 C1 119.8(3)
C9 N1 Pd1 111.8(3)
C1 N1 Pd1 124.2(3)
C2 C1 N1 122.5(3)
C2 C1 H1 118.7
N1 C1 H1 118.7
C1 C2 C3 119.8(4)
C1 C2 H2 120.1
C3 C2 H2 120.1
C2 C3 C4 122.2(4)
C2 C3 C8 118.8(4)
C4 C3 C8 118.9(4)
C5 C4 C3 120.8(4)
C5 C4 H4 119.6
C3 C4 H4 119.6
C4 C5 C6 120.8(4)
C4 C5 H5 119.6
C6 C5 H5 119.6
C7 C6 C5 119.9(4)
C7 C6 H6 120.0
C5 C6 H6 120.0
C6 C7 C8 121.6(4)
C6 C7 H7 119.2
C8 C7 H7 119.2
C7 C8 C3 117.9(4)
C7 C8 C9 124.1(4)
C3 C8 C9 117.7(3)
N1 C9 C8 120.4(4)
N1 C9 C10 114.4(4)
C8 C9 C10 124.8(3)
C19 C10 C11 120.6(3)
C19 C10 C9 114.1(3)
C11 C10 C9 125.2(3)
C16 C11 C12 117.2(4)
C16 C11 C10 118.7(3)
C12 C11 C10 124.0(3)
C13 C12 C11 121.3(4)
C13 C12 H12 119.4
C11 C12 H12 119.4
C12 C13 C14 120.3(4)
C12 C13 H13 119.9
C14 C13 H13 119.9
C15 C14 C13 119.9(4)
C15 C14 H14 120.0
C13 C14 H14 120.0
C14 C15 C16 121.1(4)
C14 C15 H15 119.4
C16 C15 H15 119.4
C15 C16 C11 119.8(4)
C15 C16 C17 121.5(4)
C11 C16 C17 118.7(4)
C18 C17 C16 120.5(4)
C18 C17 H17 119.8
C16 C17 H17 119.8
C17 C18 C19 122.2(4)
C17 C18 H18 118.9
C19 C18 H18 118.9
C10 C19 C18 118.2(3)
C10 C19 Pd1 112.7(3)
C18 C19 Pd1 127.8(3)
C10 C19 H19 93.7
C18 C19 H19 93.7
Pd1 C19 H19 93.7
C29 C20 C21 120.1(3)
C29 C20 P1 120.2(3)
C21 C20 P1 119.6(3)
C22 C21 C20 120.8(4)
C22 C21 H21 119.6
C20 C21 H21 119.6
C21 C22 C23 121.3(4)
C21 C22 H22 119.3
C23 C22 H22 119.3
C22 C23 C28 119.1(3)
C22 C23 C24 121.4(4)
C28 C23 C24 119.5(4)
C25 C24 C23 120.9(4)
C25 C24 H24 119.6
C23 C24 H24 119.6
C24 C25 C26 120.0(4)
C24 C25 H25 120.0
C26 C25 H25 120.0
C27 C26 C25 120.6(4)
C27 C26 H26 119.7
C25 C26 H26 119.7
C26 C27 C28 121.0(4)
C26 C27 H27 119.5
C28 C27 H27 119.5
C23 C28 C27 118.0(3)
C23 C28 C29 119.3(3)
C27 C28 C29 122.6(4)
C20 C29 C28 119.3(3)
C20 C29 C30 120.8(3)
C28 C29 C30 119.8(3)
C39 C30 C31 119.3(3)
C39 C30 C29 121.2(3)
C31 C30 C29 119.4(3)
C32 C31 C30 122.7(3)
C32 C31 C36 117.8(3)
C30 C31 C36 119.4(3)
C33 C32 C31 120.8(4)
C33 C32 H32 119.6
C31 C32 H32 119.6
C32 C33 C34 120.4(4)
C32 C33 H33 119.8
C34 C33 H33 119.8
C35 C34 C33 120.5(4)
C35 C34 H34 119.7
C33 C34 H34 119.7
C34 C35 C36 121.0(4)
C34 C35 H35 119.5
C36 C35 H35 119.5
C35 C36 C37 121.7(4)
C35 C36 C31 119.5(3)
C37 C36 C31 118.9(3)
C38 C37 C36 120.9(4)
C38 C37 H37 119.5
C36 C37 H37 119.5
C37 C38 C39 120.8(4)
C37 C38 H38 119.6
C39 C38 H38 119.6
C30 C39 C38 120.6(3)
C30 C39 P2 123.7(3)
C38 C39 P2 115.2(3)
C45 C40 C41 119.2(4)
C45 C40 P1 122.8(3)
C41 C40 P1 118.0(3)
C42 C41 C40 120.9(4)
C42 C41 H41 119.6
C40 C41 H41 119.6
C43 C42 C41 119.9(4)
C43 C42 H42 120.0
C41 C42 H42 120.0
C44 C43 C42 119.9(4)
C44 C43 H43 120.0
C42 C43 H43 120.0
C43 C44 C45 120.8(5)
C43 C44 H44 119.6
C45 C44 H44 119.6
C40 C45 C44 119.2(4)
C40 C45 H45 120.4
C44 C45 H45 120.4
C47 C46 C51 119.6(4)
C47 C46 P1 121.6(3)
C51 C46 P1 118.7(3)
C46 C47 C48 120.7(4)
C46 C47 H47 119.7
C48 C47 H47 119.7
C49 C48 C47 119.6(5)
C49 C48 H48 120.2
C47 C48 H48 120.2
C48 C49 C50 120.0(4)
C48 C49 H49 120.0
C50 C49 H49 120.0
C49 C50 C51 120.6(5)
C49 C50 H50 119.7
C51 C50 H50 119.7
C46 C51 C50 119.5(5)
C46 C51 H51 120.2
C50 C51 H51 120.2
C57 C52 C53 119.3(4)
C57 C52 P2 119.3(3)
C53 C52 P2 121.1(3)
C54 C53 C52 119.9(5)
C54 C53 H53 120.0
C52 C53 H53 120.0
C55 C54 C53 120.1(5)
C55 C54 H54 119.9
C53 C54 H54 119.9
C54 C55 C56 121.0(4)
C54 C55 H55 119.5
C56 C55 H55 119.5
C55 C56 C57 119.1(5)
C55 C56 H56 120.4
C57 C56 H56 120.4
C52 C57 C56 120.3(4)
C52 C57 H57 119.9
C56 C57 H57 119.9
C63 C58 C59 120.3(3)
C63 C58 P2 121.5(3)
C59 C58 P2 118.2(3)
C60 C59 C58 120.1(4)
C60 C59 H59 119.9
C58 C59 H59 119.9
C61 C60 C59 119.1(4)
C61 C60 H60 120.5
C59 C60 H60 120.5
C62 C61 C60 120.9(4)
C62 C61 H61 119.6
C60 C61 H61 119.6
C61 C62 C63 120.6(4)
C61 C62 H62 119.7
C63 C62 H62 119.7
C58 C63 C62 119.1(4)
C58 C63 H63 120.5
C62 C63 H63 120.5
N2 Pd2 C82 79.92(13)
N2 Pd2 P4 98.45(10)
C82 Pd2 P4 163.96(10)
N2 Pd2 P3 164.33(10)
C82 Pd2 P3 95.26(9)
P4 Pd2 P3 90.22(3)
C109 P3 C103 106.74(17)
C109 P3 C102 105.86(18)
C103 P3 C102 103.58(17)
C109 P3 Pd2 117.73(14)
C103 P3 Pd2 107.57(13)
C102 P3 Pd2 114.23(12)
C121 P4 C115 104.56(19)
C121 P4 C83 108.51(17)
C115 P4 C83 105.28(17)
C121 P4 Pd2 116.26(14)
C115 P4 Pd2 113.77(14)
C83 P4 Pd2 107.84(12)
C72 N2 C64 118.8(3)
C72 N2 Pd2 112.9(2)
C64 N2 Pd2 127.0(3)
C65 C64 N2 122.9(3)
C65 C64 H64 118.6
N2 C64 H64 118.6
C64 C65 C66 119.9(3)
C64 C65 H65 120.0
C66 C65 H65 120.0
C67 C66 C71 120.2(4)
C67 C66 C65 121.2(4)
C71 C66 C65 118.5(3)
C68 C67 C66 120.5(4)
C68 C67 H67 119.7
C66 C67 H67 119.7
C67 C68 C69 119.3(4)
C67 C68 H68 120.3
C69 C68 H68 120.3
C70 C69 C68 121.1(4)
C70 C69 H69 119.4
C68 C69 H69 119.4
C69 C70 C71 121.7(4)
C69 C70 H70 119.2
C71 C70 H70 119.2
C70 C71 C66 116.9(4)
C70 C71 C72 125.2(4)
C66 C71 C72 117.9(4)
N2 C72 C71 120.8(3)
N2 C72 C73 114.3(3)
C71 C72 C73 124.8(3)
C82 C73 C74 120.0(3)
C82 C73 C72 114.6(3)
C74 C73 C72 125.0(3)
C75 C74 C79 118.1(3)
C75 C74 C73 123.0(4)
C79 C74 C73 118.5(3)
C76 C75 C74 120.9(4)
C76 C75 H75 119.6
C74 C75 H75 119.6
C75 C76 C77 120.1(4)
C75 C76 H76 120.0
C77 C76 H76 120.0
C78 C77 C76 121.0(4)
C78 C77 H77 119.5
C76 C77 H77 119.5
C77 C78 C79 119.9(4)
C77 C78 H78 120.1
C79 C78 H78 120.1
C80 C79 C74 118.8(3)
C80 C79 C78 121.3(4)
C74 C79 C78 119.8(4)
C81 C80 C79 119.9(3)
C81 C80 H80 120.0
C79 C80 H80 120.0
C80 C81 C82 122.2(3)
C80 C81 H81 118.9
C82 C81 H81 118.9
C73 C82 C81 119.6(3)
C73 C82 Pd2 111.7(3)
C81 C82 Pd2 124.9(3)
C73 C82 H82 96.5
C81 C82 H82 96.5
Pd2 C82 H82 96.5
C92 C83 C84 120.2(3)
C92 C83 P4 123.3(3)
C84 C83 P4 115.9(3)
C85 C84 C83 121.1(4)
C85 C84 H84 119.4
C83 C84 H84 119.4
C84 C85 C86 121.4(4)
C84 C85 H85 119.3
C86 C85 H85 119.3
C87 C86 C85 121.7(4)
C87 C86 C91 119.6(3)
C85 C86 C91 118.7(3)
C88 C87 C86 120.7(4)
C88 C87 H87 119.7
C86 C87 H87 119.7
C87 C88 C89 119.9(4)
C87 C88 H88 120.0
C89 C88 H88 120.0
C90 C89 C88 120.8(4)
C90 C89 H89 119.6
C88 C89 H89 119.6
C89 C90 C91 121.2(4)
C89 C90 H90 119.4
C91 C90 H90 119.4
C90 C91 C86 117.8(3)
C90 C91 C92 122.6(3)
C86 C91 C92 119.5(3)
C83 C92 C91 118.9(3)
C83 C92 C93 121.3(3)
C91 C92 C93 119.7(3)
C102 C93 C94 118.8(3)
C102 C93 C92 121.1(3)
C94 C93 C92 120.1(3)
C95 C94 C99 118.5(3)
C95 C94 C93 122.4(3)
C99 C94 C93 119.1(3)
C96 C95 C94 121.4(4)
C96 C95 H95 119.3
C94 C95 H95 119.3
C95 C96 C97 120.0(4)
C95 C96 H96 120.0
C97 C96 H96 120.0
C98 C97 C96 120.3(4)
C98 C97 H97 119.8
C96 C97 H97 119.8
C97 C98 C99 121.2(4)
C97 C98 H98 119.4
C99 C98 H98 119.4
C100 C99 C98 121.6(4)
C100 C99 C94 119.9(4)
C98 C99 C94 118.6(4)
C101 C100 C99 120.5(4)
C101 C100 H100 119.8
C99 C100 H100 119.8
C100 C101 C102 121.0(4)
C100 C101 H101 119.5
C102 C101 H101 119.5
C93 C102 C101 120.6(3)
C93 C102 P3 120.3(3)
C101 C102 P3 118.9(3)
C108 C103 C104 118.5(4)
C108 C103 P3 123.5(3)
C104 C103 P3 117.9(3)
C105 C104 C103 120.5(4)
C105 C104 H104 119.7
C103 C104 H104 119.7
C104 C105 C106 120.8(5)
C104 C105 H105 119.6
C106 C105 H105 119.6
C105 C106 C107 120.1(4)
C105 C106 H106 119.9
C107 C106 H106 119.9
C106 C107 C108 119.9(4)
C106 C107 H107 120.0
C108 C107 H107 120.0
C103 C108 C107 120.0(4)
C103 C108 H108 120.0
C107 C108 H108 120.0
C114 C109 C110 119.1(4)
C114 C109 P3 122.4(3)
C110 C109 P3 118.4(3)
C111 C110 C109 120.0(5)
C111 C110 H110 120.0
C109 C110 H110 120.0
C112 C111 C110 120.2(5)
C112 C111 H111 119.9
C110 C111 H111 119.9
C111 C112 C113 120.0(4)
C111 C112 H112 120.0
C113 C112 H112 120.0
C114 C113 C112 119.4(5)
C114 C113 H113 120.3
C112 C113 H113 120.3
C109 C114 C113 121.3(4)
C109 C114 H114 119.4
C113 C114 H114 119.4
C120 C115 C116 119.3(4)
C120 C115 P4 119.7(3)
C116 C115 P4 120.9(3)
C117 C116 C115 119.5(5)
C117 C116 H116 120.3
C115 C116 H116 120.3
C118 C117 C116 120.5(5)
C118 C117 H117 119.7
C116 C117 H117 119.7
C117 C118 C119 120.6(4)
C117 C118 H118 119.7
C119 C118 H118 119.7
C118 C119 C120 119.7(5)
C118 C119 H119 120.2
C120 C119 H119 120.2
C115 C120 C119 120.3(4)
C115 C120 H120 119.8
C119 C120 H120 119.8
C122 C121 C126 118.5(4)
C122 C121 P4 122.1(3)
C126 C121 P4 119.3(3)
C123 C122 C121 120.2(4)
C123 C122 H122 119.9
C121 C122 H122 119.9
C124 C123 C122 120.3(4)
C124 C123 H123 119.8
C122 C123 H123 119.8
C123 C124 C125 120.5(4)
C123 C124 H124 119.8
C125 C124 H124 119.8
C126 C125 C124 119.4(4)
C126 C125 H125 120.3
C124 C125 H125 120.3
C125 C126 C121 121.0(4)
C125 C126 H126 119.5
C121 C126 H126 119.5
C127 O1 C130 109.2(7)
O1 C127 C128 116.1(9)
O1 C127 H12A 108.3
C128 C127 H12A 108.3
O1 C127 H12B 108.3
C128 C127 H12B 108.3
H12A C127 H12B 107.4
C127 C128 C129 100.7(8)
C127 C128 H12C 111.6
C129 C128 H12C 111.6
C127 C128 H12D 111.6
C129 C128 H12D 111.6
H12C C128 H12D 109.4
C128 C129 C130 93.3(6)
C128 C129 H12E 113.1
C130 C129 H12E 113.1
C128 C129 H12F 113.1
C130 C129 H12F 113.1
H12E C129 H12F 110.4
O1 C130 C129 109.9(8)
O1 C130 H13A 109.7
C129 C130 H13A 109.7
O1 C130 H13B 109.7
C129 C130 H13B 109.7
H13A C130 H13B 108.2

loop_
_geom_bond_atom_site_label_1
_geom_bond_atom_site_label_2
_geom_bond_distance
Pd1 C19 2.053(3)
Pd1 N1 2.105(3)
Pd1 P2 2.2931(10)
Pd1 P1 2.3437(10)
P1 C46 1.822(4)
P1 C20 1.827(4)
P1 C40 1.838(4)
P2 C58 1.814(4)
P2 C52 1.832(4)
P2 C39 1.841(4)
N1 C9 1.341(5)
N1 C1 1.378(5)
C1 C2 1.364(6)
C1 H1 0.9300
C2 C3 1.394(6)
C2 H2 0.9300
C3 C4 1.415(6)
C3 C8 1.436(6)
C4 C5 1.349(7)
C4 H4 0.9300
C5 C6 1.408(7)
C5 H5 0.9300
C6 C7 1.363(6)
C6 H6 0.9300
C7 C8 1.402(6)
C7 H7 0.9300
C8 C9 1.444(6)
C9 C10 1.474(5)
C10 C19 1.393(5)
C10 C11 1.434(5)
C11 C16 1.417(5)
C11 C12 1.431(5)
C12 C13 1.380(6)
C12 H12 0.9300
C13 C14 1.396(7)
C13 H13 0.9300
C14 C15 1.372(6)
C14 H14 0.9300
C15 C16 1.413(6)
C15 H15 0.9300
C16 C17 1.418(6)
C17 C18 1.362(6)
C17 H17 0.9300
C18 C19 1.401(5)
C18 H18 0.9300
C19 H19 0.9800
C20 C29 1.400(5)
C20 C21 1.408(5)
C21 C22 1.369(6)
C21 H21 0.9300
C22 C23 1.409(6)
C22 H22 0.9300
C23 C28 1.421(5)
C23 C24 1.422(6)
C24 C25 1.356(8)
C24 H24 0.9300
C25 C26 1.420(7)
C25 H25 0.9300
C26 C27 1.359(6)
C26 H26 0.9300
C27 C28 1.426(6)
C27 H27 0.9300
C28 C29 1.439(5)
C29 C30 1.495(5)
C30 C39 1.398(5)
C30 C31 1.433(5)
C31 C32 1.413(5)
C31 C36 1.438(5)
C32 C33 1.384(6)
C32 H32 0.9300
C33 C34 1.404(6)
C33 H33 0.9300
C34 C35 1.355(6)
C34 H34 0.9300
C35 C36 1.412(5)
C35 H35 0.9300
C36 C37 1.418(6)
C37 C38 1.371(6)
C37 H37 0.9300
C38 C39 1.413(5)
C38 H38 0.9300
C40 C45 1.385(6)
C40 C41 1.387(6)
C41 C42 1.380(6)
C41 H41 0.9300
C42 C43 1.372(7)
C42 H42 0.9300
C43 C44 1.371(8)
C43 H43 0.9300
C44 C45 1.399(7)
C44 H44 0.9300
C45 H45 0.9300
C46 C47 1.379(6)
C46 C51 1.388(6)
C47 C48 1.395(6)
C47 H47 0.9300
C48 C49 1.379(7)
C48 H48 0.9300
C49 C50 1.380(8)
C49 H49 0.9300
C50 C51 1.392(6)
C50 H50 0.9300
C51 H51 0.9300
C52 C57 1.387(6)
C52 C53 1.400(7)
C53 C54 1.397(7)
C53 H53 0.9300
C54 C55 1.371(8)
C54 H54 0.9300
C55 C56 1.381(8)
C55 H55 0.9300
C56 C57 1.412(6)
C56 H56 0.9300
C57 H57 0.9300
C58 C63 1.391(5)
C58 C59 1.401(5)
C59 C60 1.392(6)
C59 H59 0.9300
C60 C61 1.391(7)
C60 H60 0.9300
C61 C62 1.376(7)
C61 H61 0.9300
C62 C63 1.395(6)
C62 H62 0.9300
C63 H63 0.9300
Pd2 N2 2.069(3)
Pd2 C82 2.091(3)
Pd2 P4 2.3044(9)
Pd2 P3 2.3199(10)
P3 C109 1.820(4)
P3 C103 1.823(4)
P3 C102 1.836(4)
P4 C121 1.801(4)
P4 C115 1.831(4)
P4 C83 1.847(3)
N2 C72 1.374(5)
N2 C64 1.394(5)
C64 C65 1.349(5)
C64 H64 0.9300
C65 C66 1.431(6)
C65 H65 0.9300
C66 C67 1.413(6)
C66 C71 1.430(6)
C67 C68 1.376(7)
C67 H67 0.9300
C68 C69 1.403(7)
C68 H68 0.9300
C69 C70 1.366(6)
C69 H69 0.9300
C70 C71 1.413(6)
C70 H70 0.9300
C71 C72 1.435(5)
C72 C73 1.465(5)
C73 C82 1.356(5)
C73 C74 1.450(5)
C74 C75 1.405(6)
C74 C79 1.422(6)
C75 C76 1.378(6)
C75 H75 0.9300
C76 C77 1.408(7)
C76 H76 0.9300
C77 C78 1.349(7)
C77 H77 0.9300
C78 C79 1.426(5)
C78 H78 0.9300
C79 C80 1.401(6)
C80 C81 1.377(6)
C80 H80 0.9300
C81 C82 1.385(5)
C81 H81 0.9300
C82 H82 0.9800
C83 C92 1.389(5)
C83 C84 1.428(5)
C84 C85 1.333(6)
C84 H84 0.9300
C85 C86 1.423(6)
C85 H85 0.9300
C86 C87 1.422(5)
C86 C91 1.424(5)
C87 C88 1.365(6)
C87 H87 0.9300
C88 C89 1.402(6)
C88 H88 0.9300
C89 C90 1.374(6)
C89 H89 0.9300
C90 C91 1.413(5)
C90 H90 0.9300
C91 C92 1.438(5)
C92 C93 1.486(5)
C93 C102 1.396(5)
C93 C94 1.453(5)
C94 C95 1.425(6)
C94 C99 1.429(6)
C95 C96 1.354(6)
C95 H95 0.9300
C96 C97 1.419(7)
C96 H96 0.9300
C97 C98 1.363(8)
C97 H97 0.9300
C98 C99 1.415(6)
C98 H98 0.9300
C99 C100 1.397(6)
C100 C101 1.388(6)
C100 H100 0.9300
C101 C102 1.405(5)
C101 H101 0.9300
C103 C108 1.386(6)
C103 C104 1.409(6)
C104 C105 1.366(6)
C104 H104 0.9300
C105 C106 1.367(7)
C105 H105 0.9300
C106 C107 1.379(8)
C106 H106 0.9300
C107 C108 1.402(6)
C107 H107 0.9300
C108 H108 0.9300
C109 C114 1.374(6)
C109 C110 1.394(6)
C110 C111 1.394(6)
C110 H110 0.9300
C111 C112 1.372(8)
C111 H111 0.9300
C112 C113 1.395(7)
C112 H112 0.9300
C113 C114 1.382(6)
C113 H113 0.9300
C114 H114 0.9300
C115 C120 1.388(6)
C115 C116 1.412(7)
C116 C117 1.401(6)
C116 H116 0.9300
C117 C118 1.377(8)
C117 H117 0.9300
C118 C119 1.382(8)
C118 H118 0.9300
C119 C120 1.410(6)
C119 H119 0.9300
C120 H120 0.9300
C121 C122 1.400(6)
C121 C126 1.408(6)
C122 C123 1.385(6)
C122 H122 0.9300
C123 C124 1.384(7)
C123 H123 0.9300
C124 C125 1.389(7)
C124 H124 0.9300
C125 C126 1.381(6)
C125 H125 0.9300
C126 H126 0.9300
O1 C127 1.226(12)
O1 C130 1.330(12)
C127 C128 1.474(13)
C127 H12A 0.9700
C127 H12B 0.9700
C128 C129 1.567(16)
C128 H12C 0.9700
C128 H12D 0.9700
C129 C130 1.625(14)
C129 H12E 0.9700
C129 H12F 0.9700
C130 H13A 0.9700
C130 H13B 0.9700

loop_
_geom_torsion_atom_site_label_1
_geom_torsion_atom_site_label_2
_geom_torsion_atom_site_label_3
_geom_torsion_atom_site_label_4
_geom_torsion
C19 Pd1 P1 C46 -149.0(4)
N1 Pd1 P1 C46 -74.00(17)
P2 Pd1 P1 C46 91.04(14)
C19 Pd1 P1 C20 84.2(4)
N1 Pd1 P1 C20 159.18(17)
P2 Pd1 P1 C20 -35.78(14)
C19 Pd1 P1 C40 -29.9(4)
N1 Pd1 P1 C40 45.08(16)
P2 Pd1 P1 C40 -149.87(13)
C19 Pd1 P2 C58 -88.20(16)
N1 Pd1 P2 C58 -169.3(3)
P1 Pd1 P2 C58 77.96(13)
C19 Pd1 P2 C52 33.61(17)
N1 Pd1 P2 C52 -47.5(4)
P1 Pd1 P2 C52 -160.22(14)
C19 Pd1 P2 C39 150.26(16)
N1 Pd1 P2 C39 69.1(4)
P1 Pd1 P2 C39 -43.57(13)
C19 Pd1 N1 C9 -12.7(3)
P2 Pd1 N1 C9 70.9(5)
P1 Pd1 N1 C9 -177.1(3)
C19 Pd1 N1 C1 -169.6(3)
P2 Pd1 N1 C1 -85.9(5)
P1 Pd1 N1 C1 26.0(3)
C9 N1 C1 C2 -3.9(6)
Pd1 N1 C1 C2 151.3(3)
N1 C1 C2 C3 -4.0(6)
C1 C2 C3 C4 -171.7(4)
C1 C2 C3 C8 4.8(6)
C2 C3 C4 C5 174.3(4)
C8 C3 C4 C5 -2.2(7)
C3 C4 C5 C6 -0.9(8)
C4 C5 C6 C7 1.6(8)
C5 C6 C7 C8 1.0(7)
C6 C7 C8 C3 -4.0(6)
C6 C7 C8 C9 -177.2(4)
C2 C3 C8 C7 -172.1(4)
C4 C3 C8 C7 4.6(6)
C2 C3 C8 C9 1.6(6)
C4 C3 C8 C9 178.2(4)
C1 N1 C9 C8 10.5(6)
Pd1 N1 C9 C8 -147.5(3)
C1 N1 C9 C10 -176.0(3)
Pd1 N1 C9 C10 25.9(4)
C7 C8 C9 N1 163.9(4)
C3 C8 C9 N1 -9.3(6)
C7 C8 C9 C10 -8.9(6)
C3 C8 C9 C10 177.9(4)
N1 C9 C10 C19 -29.9(5)
C8 C9 C10 C19 143.3(4)
N1 C9 C10 C11 147.1(4)
C8 C9 C10 C11 -39.8(6)
C19 C10 C11 C16 -10.5(5)
C9 C10 C11 C16 172.7(4)
C19 C10 C11 C12 165.4(4)
C9 C10 C11 C12 -11.4(6)
C16 C11 C12 C13 -5.4(6)
C10 C11 C12 C13 178.6(4)
C11 C12 C13 C14 0.3(7)
C12 C13 C14 C15 3.5(8)
C13 C14 C15 C16 -1.9(8)
C14 C15 C16 C11 -3.4(7)
C14 C15 C16 C17 176.4(4)
C12 C11 C16 C15 6.8(6)
C10 C11 C16 C15 -177.0(4)
C12 C11 C16 C17 -172.9(4)
C10 C11 C16 C17 3.3(5)
C15 C16 C17 C18 -174.4(4)
C11 C16 C17 C18 5.4(6)
C16 C17 C18 C19 -7.2(6)
C11 C10 C19 C18 8.9(5)
C9 C10 C19 C18 -173.9(3)
C11 C10 C19 Pd1 -159.2(3)
C9 C10 C19 Pd1 17.9(4)
C17 C18 C19 C10 0.0(6)
C17 C18 C19 Pd1 166.1(3)
N1 Pd1 C19 C10 -3.4(3)
P2 Pd1 C19 C10 -167.2(2)
P1 Pd1 C19 C10 73.7(5)
N1 Pd1 C19 C18 -170.2(4)
P2 Pd1 C19 C18 26.0(3)
P1 Pd1 C19 C18 -93.0(5)
C46 P1 C20 C29 -55.5(3)
C40 P1 C20 C29 -167.4(3)
Pd1 P1 C20 C29 77.2(3)
C46 P1 C20 C21 128.9(3)
C40 P1 C20 C21 17.0(4)
Pd1 P1 C20 C21 -98.4(3)
C29 C20 C21 C22 -0.5(6)
P1 C20 C21 C22 175.2(3)
C20 C21 C22 C23 1.5(7)
C21 C22 C23 C28 -0.2(6)
C21 C22 C23 C24 179.2(4)
C22 C23 C24 C25 -179.3(4)
C28 C23 C24 C25 0.1(7)
C23 C24 C25 C26 -1.1(7)
C24 C25 C26 C27 1.2(7)
C25 C26 C27 C28 -0.2(6)
C22 C23 C28 C27 -179.7(4)
C24 C23 C28 C27 0.9(6)
C22 C23 C28 C29 -2.1(6)
C24 C23 C28 C29 178.5(4)
C26 C27 C28 C23 -0.9(6)
C26 C27 C28 C29 -178.4(4)
C21 C20 C29 C28 -1.8(5)
P1 C20 C29 C28 -177.4(3)
C21 C20 C29 C30 177.8(3)
P1 C20 C29 C30 2.1(5)
C23 C28 C29 C20 3.0(5)
C27 C28 C29 C20 -179.5(3)
C23 C28 C29 C30 -176.5(3)
C27 C28 C29 C30 1.0(5)
C20 C29 C30 C39 -67.4(5)
C28 C29 C30 C39 112.2(4)
C20 C29 C30 C31 108.7(4)
C28 C29 C30 C31 -71.7(5)
C39 C30 C31 C32 -179.0(4)
C29 C30 C31 C32 4.8(5)
C39 C30 C31 C36 1.2(5)
C29 C30 C31 C36 -174.9(3)
C30 C31 C32 C33 179.9(4)
C36 C31 C32 C33 -0.4(6)
C31 C32 C33 C34 -0.5(6)
C32 C33 C34 C35 1.5(7)
C33 C34 C35 C36 -1.7(7)
C34 C35 C36 C37 -179.9(4)
C34 C35 C36 C31 0.8(6)
C32 C31 C36 C35 0.2(5)
C30 C31 C36 C35 179.9(3)
C32 C31 C36 C37 -179.1(4)
C30 C31 C36 C37 0.7(5)
C35 C36 C37 C38 178.1(4)
C31 C36 C37 C38 -2.7(6)
C36 C37 C38 C39 2.7(6)
C31 C30 C39 C38 -1.2(5)
C29 C30 C39 C38 174.9(3)
C31 C30 C39 P2 -173.1(3)
C29 C30 C39 P2 3.0(5)
C37 C38 C39 C30 -0.8(6)
C37 C38 C39 P2 171.8(3)
C58 P2 C39 C30 -43.5(4)
C52 P2 C39 C30 -155.1(3)
Pd1 P2 C39 C30 82.4(3)
C58 P2 C39 C38 144.2(3)
C52 P2 C39 C38 32.6(3)
Pd1 P2 C39 C38 -89.9(3)
C46 P1 C40 C45 -12.4(4)
C20 P1 C40 C45 99.8(4)
Pd1 P1 C40 C45 -139.1(3)
C46 P1 C40 C41 166.0(3)
C20 P1 C40 C41 -81.8(3)
Pd1 P1 C40 C41 39.3(3)
C45 C40 C41 C42 -0.9(6)
P1 C40 C41 C42 -179.3(3)
C40 C41 C42 C43 1.8(7)
C41 C42 C43 C44 0.0(8)
C42 C43 C44 C45 -2.8(9)
C41 C40 C45 C44 -1.8(7)
P1 C40 C45 C44 176.6(4)
C43 C44 C45 C40 3.6(8)
C20 P1 C46 C47 -41.1(4)
C40 P1 C46 C47 69.3(4)
Pd1 P1 C46 C47 -171.6(3)
C20 P1 C46 C51 136.4(3)
C40 P1 C46 C51 -113.2(3)
Pd1 P1 C46 C51 5.8(4)
C51 C46 C47 C48 1.3(6)
P1 C46 C47 C48 178.7(3)
C46 C47 C48 C49 0.9(6)
C47 C48 C49 C50 -1.5(7)
C48 C49 C50 C51 0.1(7)
C47 C46 C51 C50 -2.7(6)
P1 C46 C51 C50 179.8(3)
C49 C50 C51 C46 2.0(7)
C58 P2 C52 C57 150.9(3)
C39 P2 C52 C57 -94.8(3)
Pd1 P2 C52 C57 23.3(4)
C58 P2 C52 C53 -24.2(4)
C39 P2 C52 C53 90.1(4)
Pd1 P2 C52 C53 -151.9(3)
C57 C52 C53 C54 -3.1(7)
P2 C52 C53 C54 172.0(4)
C52 C53 C54 C55 1.0(7)
C53 C54 C55 C56 2.7(7)
C54 C55 C56 C57 -4.1(7)
C53 C52 C57 C56 1.7(6)
P2 C52 C57 C56 -173.6(3)
C55 C56 C57 C52 1.9(6)
C52 P2 C58 C63 73.0(3)
C39 P2 C58 C63 -39.0(4)
Pd1 P2 C58 C63 -160.1(3)
C52 P2 C58 C59 -108.0(3)
C39 P2 C58 C59 140.0(3)
Pd1 P2 C58 C59 18.9(3)
C63 C58 C59 C60 1.3(6)
P2 C58 C59 C60 -177.8(3)
C58 C59 C60 C61 -0.1(6)
C59 C60 C61 C62 -1.2(7)
C60 C61 C62 C63 1.3(7)
C59 C58 C63 C62 -1.2(6)
P2 C58 C63 C62 177.9(3)
C61 C62 C63 C58 -0.1(6)
N2 Pd2 P3 C109 -146.5(4)
C82 Pd2 P3 C109 -75.34(16)
P4 Pd2 P3 C109 89.56(14)
N2 Pd2 P3 C103 -26.0(4)
C82 Pd2 P3 C103 45.17(15)
P4 Pd2 P3 C103 -149.92(13)
N2 Pd2 P3 C102 88.4(4)
C82 Pd2 P3 C102 159.55(16)
P4 Pd2 P3 C102 -35.55(14)
N2 Pd2 P4 C121 -88.36(17)
C82 Pd2 P4 C121 -171.3(4)
P3 Pd2 P4 C121 78.54(14)
N2 Pd2 P4 C115 33.21(17)
C82 Pd2 P4 C115 -49.7(4)
P3 Pd2 P4 C115 -159.89(14)
N2 Pd2 P4 C83 149.58(16)
C82 Pd2 P4 C83 66.7(4)
P3 Pd2 P4 C83 -43.52(13)
C82 Pd2 N2 C72 -3.5(3)
P4 Pd2 N2 C72 -167.3(3)
P3 Pd2 N2 C72 69.7(5)
C82 Pd2 N2 C64 -170.2(3)
P4 Pd2 N2 C64 26.0(3)
P3 Pd2 N2 C64 -97.0(5)
C72 N2 C64 C65 -0.1(6)
Pd2 N2 C64 C65 165.9(3)
N2 C64 C65 C66 -5.7(6)
C64 C65 C66 C67 -175.2(4)
C64 C65 C66 C71 2.0(6)
C71 C66 C67 C68 -3.1(7)
C65 C66 C67 C68 174.0(4)
C66 C67 C68 C69 -1.4(8)
C67 C68 C69 C70 2.8(8)
C68 C69 C70 C71 0.3(8)
C69 C70 C71 C66 -4.7(7)
C69 C70 C71 C72 177.3(4)
C67 C66 C71 C70 6.0(6)
C65 C66 C71 C70 -171.2(4)
C67 C66 C71 C72 -175.9(4)
C65 C66 C71 C72 6.9(6)
C64 N2 C72 C71 9.5(5)
Pd2 N2 C72 C71 -158.4(3)
C64 N2 C72 C73 -174.3(3)
Pd2 N2 C72 C73 17.8(4)
C70 C71 C72 N2 165.1(4)
C66 C71 C72 N2 -12.8(6)
C70 C71 C72 C73 -10.6(6)
C66 C71 C72 C73 171.4(4)
N2 C72 C73 C82 -29.3(5)
C71 C72 C73 C82 146.7(4)
N2 C72 C73 C74 144.3(4)
C71 C72 C73 C74 -39.7(6)
C82 C73 C74 C75 163.4(4)
C72 C73 C74 C75 -9.9(6)
C82 C73 C74 C79 -9.1(6)
C72 C73 C74 C79 177.6(4)
C79 C74 C75 C76 -4.0(7)
C73 C74 C75 C76 -176.5(4)
C74 C75 C76 C77 0.8(8)
C75 C76 C77 C78 1.5(8)
C76 C77 C78 C79 -0.5(8)
C75 C74 C79 C80 -171.9(4)
C73 C74 C79 C80 0.9(6)
C75 C74 C79 C78 4.9(6)
C73 C74 C79 C78 177.8(4)
C77 C78 C79 C80 174.1(4)
C77 C78 C79 C74 -2.7(7)
C74 C79 C80 C81 5.7(6)
C78 C79 C80 C81 -171.2(4)
C79 C80 C81 C82 -4.6(6)
C74 C73 C82 C81 10.4(6)
C72 C73 C82 C81 -175.6(3)
C74 C73 C82 Pd2 -148.7(3)
C72 C73 C82 Pd2 25.3(4)
C80 C81 C82 C73 -3.7(6)
C80 C81 C82 Pd2 152.5(3)
N2 Pd2 C82 C73 -12.2(3)
P4 Pd2 C82 C73 73.3(4)
P3 Pd2 C82 C73 -177.1(3)
N2 Pd2 C82 C81 -170.0(3)
P4 Pd2 C82 C81 -84.5(5)
P3 Pd2 C82 C81 25.1(3)
C121 P4 C83 C92 -45.1(3)
C115 P4 C83 C92 -156.6(3)
Pd2 P4 C83 C92 81.6(3)
C121 P4 C83 C84 143.9(3)
C115 P4 C83 C84 32.4(3)
Pd2 P4 C83 C84 -89.4(3)
C92 C83 C84 C85 -1.2(6)
P4 C83 C84 C85 170.2(3)
C83 C84 C85 C86 4.2(6)
C84 C85 C86 C87 176.9(4)
C84 C85 C86 C91 -3.2(6)
C85 C86 C87 C88 -179.7(4)
C91 C86 C87 C88 0.4(6)
C86 C87 C88 C89 -1.7(7)
C87 C88 C89 C90 1.1(7)
C88 C89 C90 C91 0.9(6)
C89 C90 C91 C86 -2.2(6)
C89 C90 C91 C92 -179.8(4)
C87 C86 C91 C90 1.6(5)
C85 C86 C91 C90 -178.3(3)
C87 C86 C91 C92 179.2(3)
C85 C86 C91 C92 -0.7(5)
C84 C83 C92 C91 -2.7(5)
P4 C83 C92 C91 -173.4(3)
C84 C83 C92 C93 174.5(3)
P4 C83 C92 C93 3.9(5)
C90 C91 C92 C83 -178.9(3)
C86 C91 C92 C83 3.6(5)
C90 C91 C92 C93 3.8(5)
C86 C91 C92 C93 -173.7(3)
C83 C92 C93 C102 -67.7(5)
C91 C92 C93 C102 109.6(4)
C83 C92 C93 C94 111.0(4)
C91 C92 C93 C94 -71.8(4)
C102 C93 C94 C95 -179.1(3)
C92 C93 C94 C95 2.2(5)
C102 C93 C94 C99 2.9(5)
C92 C93 C94 C99 -175.7(3)
C99 C94 C95 C96 -0.3(6)
C93 C94 C95 C96 -178.3(4)
C94 C95 C96 C97 -0.5(7)
C95 C96 C97 C98 0.8(8)
C96 C97 C98 C99 -0.4(8)
C97 C98 C99 C100 179.5(5)
C97 C98 C99 C94 -0.4(7)
C95 C94 C99 C100 -179.1(4)
C93 C94 C99 C100 -1.1(5)
C95 C94 C99 C98 0.7(6)
C93 C94 C99 C98 178.8(4)
C98 C99 C100 C101 178.5(4)
C94 C99 C100 C101 -1.6(6)
C99 C100 C101 C102 2.6(6)
C94 C93 C102 C101 -2.1(5)
C92 C93 C102 C101 176.6(3)
C94 C93 C102 P3 -176.9(3)
C92 C93 C102 P3 1.8(5)
C100 C101 C102 C93 -0.7(6)
C100 C101 C102 P3 174.2(3)
C109 P3 C102 C93 -53.5(3)
C103 P3 C102 C93 -165.6(3)
Pd2 P3 C102 C93 77.7(3)
C109 P3 C102 C101 131.6(3)
C103 P3 C102 C101 19.5(3)
Pd2 P3 C102 C101 -97.2(3)
C109 P3 C103 C108 -13.4(4)
C102 P3 C103 C108 98.0(4)
Pd2 P3 C103 C108 -140.7(3)
C109 P3 C103 C104 165.4(3)
C102 P3 C103 C104 -83.1(3)
Pd2 P3 C103 C104 38.2(3)
C108 C103 C104 C105 -2.2(6)
P3 C103 C104 C105 178.9(3)
C103 C104 C105 C106 2.1(7)
C104 C105 C106 C107 -0.5(9)
C105 C106 C107 C108 -1.1(9)
C104 C103 C108 C107 0.7(7)
P3 C103 C108 C107 179.5(4)
C106 C107 C108 C103 0.9(8)
C103 P3 C109 C114 67.2(4)
C102 P3 C109 C114 -42.7(4)
Pd2 P3 C109 C114 -171.8(3)
C103 P3 C109 C110 -115.0(3)
C102 P3 C109 C110 135.1(3)
Pd2 P3 C109 C110 6.0(4)
C114 C109 C110 C111 -2.6(6)
P3 C109 C110 C111 179.5(3)
C109 C110 C111 C112 1.1(7)
C110 C111 C112 C113 0.8(7)
C111 C112 C113 C114 -1.2(7)
C110 C109 C114 C113 2.1(6)
P3 C109 C114 C113 179.9(3)
C112 C113 C114 C109 -0.2(7)
C121 P4 C115 C120 152.3(3)
C83 P4 C115 C120 -93.4(3)
Pd2 P4 C115 C120 24.5(4)
C121 P4 C115 C116 -23.6(4)
C83 P4 C115 C116 90.7(4)
Pd2 P4 C115 C116 -151.5(3)
C120 C115 C116 C117 -3.5(6)
P4 C115 C116 C117 172.4(3)
C115 C116 C117 C118 1.5(7)
C116 C117 C118 C119 1.2(7)
C117 C118 C119 C120 -1.9(7)
C116 C115 C120 C119 2.9(6)
P4 C115 C120 C119 -173.1(3)
C118 C119 C120 C115 -0.2(7)
C115 P4 C121 C122 73.2(4)
C83 P4 C121 C122 -38.8(4)
Pd2 P4 C121 C122 -160.5(3)
C115 P4 C121 C126 -108.7(3)
C83 P4 C121 C126 139.3(3)
Pd2 P4 C121 C126 17.6(4)
C126 C121 C122 C123 -0.2(6)
P4 C121 C122 C123 177.9(3)
C121 C122 C123 C124 -1.2(6)
C122 C123 C124 C125 2.2(7)
C123 C124 C125 C126 -1.8(7)
C124 C125 C126 C121 0.4(6)
C122 C121 C126 C125 0.6(6)
P4 C121 C126 C125 -177.6(3)
C130 O1 C127 C128 7.7(15)
O1 C127 C128 C129 -27.0(14)
C127 C128 C129 C130 28.6(9)
C127 O1 C130 C129 15.1(13)
C128 C129 C130 O1 -28.5(10)

loop_
_platon_squeeze_void_nr
_platon_squeeze_void_average_x
_platon_squeeze_void_average_y
_platon_squeeze_void_average_z
_platon_squeeze_void_volume
_platon_squeeze_void_count_electrons
_platon_squeeze_void_content
1 -0.028 0.375 0.625 552 260 ' '
2 0.092 0.470 0.082 18 0 ' '
3 0.800 0.667 0.813 8 0 ' '
4 0.909 0.918 0.532 17 0 ' '
